data_7224173
loop_
_publ_author_name
'Chen, Li-Zhuang'
'Pan, Qi-Jian'
'Cao, Xing-Xing'
'Wang, Fang-Ming'

_publ_section_title
;
 Crystal structure, magnetism, and dielectric properties based on the
 axially chiral ligand
 2,2&#x2032;-dinitro-4,4&#x2032;-biphenyldicarboxylic acid
;
_journal_issue 11
_journal_name_full CrystEngComm
_journal_page_first 1944
_journal_paper_doi 10.1039/C5CE02426A
_journal_volume 18
_journal_year 2016
_chemical_formula_moiety 'C72 H46 N12 Ni3 O26, 2(H2 O)'
_chemical_formula_sum 'C24 H32 N4 Ni O17'
_chemical_formula_weight 707.24
_space_group_crystal_system orthorhombic
_space_group_IT_number 19
_space_group_name_Hall 'P 2ac 2ab'
_space_group_name_H-M_alt 'P 21 21 21'
_symmetry_space_group_name_Hall 'P 2ac 2ab'
_symmetry_space_group_name_H-M 'P 21 21 21'
_atom_sites_solution_hydrogens mixed
_audit_creation_method SHELXL-2014/7
_audit_update_record
;
2016-01-29 deposited with the CCDC.
2016-02-09 downloaded from the CCDC.
;
_cell_angle_alpha 90
_cell_angle_beta 90
_cell_angle_gamma 90
_cell_formula_units_Z 4
_cell_length_a 7.361(2)
_cell_length_b 15.645(3)
_cell_length_c 26.957(5)
_cell_measurement_reflns_used 3365
_cell_measurement_temperature 298(2)
_cell_measurement_theta_max 20.12
_cell_measurement_theta_min 2.61
_cell_volume 3104.4(12)
_computing_cell_refinement 'Bruker SMART'
_computing_data_collection 'Bruker SMART'
_computing_data_reduction 'Bruker SAINT'
_computing_molecular_graphics 'Bruker SHELXTL'
_computing_publication_material 'Bruker SHELXTL'
_computing_structure_refinement 'SHELXL-2014/7 (Sheldrick, 2014)'
_computing_structure_solution 'Bruker SHELXTL'
_diffrn_ambient_temperature 298(2)
_diffrn_measured_fraction_theta_full 1.000
_diffrn_measured_fraction_theta_max 0.987
_diffrn_measurement_device_type 'CCD area detector'
_diffrn_measurement_method 'phi and omega scans'
_diffrn_radiation_type MoK\a
_diffrn_radiation_wavelength 0.71073
_diffrn_reflns_av_R_equivalents 0.0795
_diffrn_reflns_av_unetI/netI 0.0927
_diffrn_reflns_Laue_measured_fraction_full 1.000
_diffrn_reflns_Laue_measured_fraction_max 0.987
_diffrn_reflns_limit_h_max 9
_diffrn_reflns_limit_h_min -9
_diffrn_reflns_limit_k_max 20
_diffrn_reflns_limit_k_min -20
_diffrn_reflns_limit_l_max 34
_diffrn_reflns_limit_l_min -32
_diffrn_reflns_number 26930
_diffrn_reflns_point_group_measured_fraction_full 1.000
_diffrn_reflns_point_group_measured_fraction_max 0.976
_diffrn_reflns_theta_full 25.242
_diffrn_reflns_theta_max 27.677
_diffrn_reflns_theta_min 1.505
_exptl_absorpt_coefficient_mu 0.708
_exptl_absorpt_correction_T_max 0.917
_exptl_absorpt_correction_T_min 0.841
_exptl_absorpt_correction_type multi-scan
_exptl_absorpt_process_details sadabs
_exptl_crystal_colour 'light green'
_exptl_crystal_density_diffrn 1.513
_exptl_crystal_description block
_exptl_crystal_F_000 1472
_exptl_crystal_size_max 0.280
_exptl_crystal_size_mid 0.210
_exptl_crystal_size_min 0.150
_platon_squeeze_details
;
;
_refine_diff_density_max 0.388
_refine_diff_density_min -0.353
_refine_diff_density_rms 0.085
_refine_ls_abs_structure_details
;
 Flack x determined using 1398 quotients [(I+)-(I-)]/[(I+)+(I-)]
 (Parsons, Flack and Wagner, Acta Cryst. B69 (2013) 249-259).
;
_refine_ls_abs_structure_Flack 0.033(14)
_refine_ls_extinction_method none
_refine_ls_goodness_of_fit_ref 1.152
_refine_ls_hydrogen_treatment constr
_refine_ls_matrix_type full
_refine_ls_number_parameters 343
_refine_ls_number_reflns 7089
_refine_ls_number_restraints 60
_refine_ls_restrained_S_all 1.189
_refine_ls_R_factor_all 0.0881
_refine_ls_R_factor_gt 0.0537
_refine_ls_shift/su_max 0.001
_refine_ls_shift/su_mean 0.000
_refine_ls_structure_factor_coef Fsqd
_refine_ls_weighting_details 'w=1/[\s^2^(Fo^2^)+(0.0240P)^2^] where P=(Fo^2^+2Fc^2^)/3'
_refine_ls_weighting_scheme calc
_refine_ls_wR_factor_gt 0.1093
_refine_ls_wR_factor_ref 0.1157
_reflns_Friedel_coverage 0.749
_reflns_Friedel_fraction_full 1.000
_reflns_Friedel_fraction_max 0.963
_reflns_number_gt 4415
_reflns_number_total 7089
_reflns_threshold_expression 'I > 2\s(I)'
_cod_data_source_file c5ce02426a2.cif
_cod_data_source_block pqj_zhou_nicl2_0m
_cod_depositor_comments 'Adding full bibliography for 7224168--7224173.cif.'
_cod_database_code 7224173
_shelx_shelxl_version_number 2014/7
_shelx_space_group_comment
;
The symmetry employed for this shelxl refinement is uniquely defined
by the following loop, which should always be used as a source of
symmetry information in preference to the above space-group names.
They are only intended as comments.
;
_shelx_estimated_absorpt_t_min 0.826
_shelx_estimated_absorpt_t_max 0.901

loop_
_space_group_symop_operation_xyz
'x, y, z'
'-x+1/2, -y, z+1/2'
'x+1/2, -y+1/2, -z'
'-x, y+1/2, -z+1/2'

loop_
_atom_site_label
_atom_site_type_symbol
_atom_site_fract_x
_atom_site_fract_y
_atom_site_fract_z
_atom_site_U_iso_or_equiv
_atom_site_adp_type
_atom_site_occupancy
_atom_site_site_symmetry_order
_atom_site_calc_flag
_atom_site_refinement_flags_posn
_atom_site_refinement_flags_adp
Ni1 Ni 0.48950(9) 0.65587(5) 0.68717(2) 0.03925(19) Uani 1 1 d . .
O1 O 0.3887(5) 0.6430(3) 0.61404(13) 0.0548(11) Uani 1 1 d . .
O2 O 0.6014(5) 0.5562(3) 0.64209(13) 0.0547(11) Uani 1 1 d . .
O3 O 0.6210(4) 0.6357(2) 0.75192(12) 0.0413(9) Uani 1 1 d . .
O4 O 0.8563(6) 0.7228(3) 0.75000(14) 0.0644(13) Uani 1 1 d . .
O5 O 0.0869(8) 0.5571(6) 0.4582(2) 0.152(3) Uani 1 1 d . U
O6 O 0.2806(8) 0.5468(5) 0.39648(19) 0.121(2) Uani 1 1 d . U
O7 O 1.3251(8) 0.6813(6) 0.8722(3) 0.167(3) Uani 1 1 d . U
O8 O 1.2657(8) 0.6431(5) 0.9438(2) 0.130(2) Uani 1 1 d . U
O9 O 0.7004(5) 0.7380(3) 0.66324(14) 0.0623(12) Uani 1 1 d . .
H9A H 0.7912 0.7412 0.6887 0.075 Uiso 1 1 d R U
H9B H 0.6521 0.7941 0.6571 0.075 Uiso 1 1 d R U
N1 N 0.3440(6) 0.7609(3) 0.70996(17) 0.0442(12) Uani 1 1 d . .
N2 N 0.2907(6) 0.5716(3) 0.71141(16) 0.0438(12) Uani 1 1 d . .
N3 N 0.2413(9) 0.5401(5) 0.4404(2) 0.103(2) Uani 1 1 d . U
N4 N 1.2155(9) 0.6560(6) 0.9034(3) 0.113(2) Uani 1 1 d . U
C1 C 0.3420(8) 0.7896(4) 0.7564(2) 0.0540(17) Uani 1 1 d . .
H1 H 0.4207 0.7646 0.7792 0.065 Uiso 1 1 calc R U
C2 C 0.2326(8) 0.7998(4) 0.6777(2) 0.0523(16) Uani 1 1 d . .
H2 H 0.2370 0.7832 0.6446 0.063 Uiso 1 1 calc R U
C3 C 0.2316(7) 0.8533(4) 0.7723(2) 0.0577(17) Uani 1 1 d . .
H3 H 0.2389 0.8722 0.8050 0.069 Uiso 1 1 calc R U
C4 C 0.1136(8) 0.8620(4) 0.6909(2) 0.0534(16) Uani 1 1 d . .
H4 H 0.0364 0.8857 0.6673 0.064 Uiso 1 1 calc R U
C5 C 0.1072(7) 0.8906(4) 0.7399(2) 0.0469(15) Uani 1 1 d . .
C6 C 0.0278(7) 0.4554(4) 0.74336(18) 0.0406(13) Uani 1 1 d . .
C7 C 0.2005(8) 0.4520(4) 0.7620(2) 0.0565(17) Uani 1 1 d . .
H7 H 0.2323 0.4111 0.7854 0.068 Uiso 1 1 calc R U
C8 C -0.0161(8) 0.5153(3) 0.7084(2) 0.0487(14) Uani 1 1 d . .
H8 H -0.1321 0.5178 0.6948 0.058 Uiso 1 1 calc R U
C9 C 0.3287(8) 0.5115(4) 0.7450(2) 0.0488(16) Uani 1 1 d . .
H9 H 0.4459 0.5090 0.7578 0.059 Uiso 1 1 calc R U
C10 C 0.1195(7) 0.5726(4) 0.6939(2) 0.0468(14) Uani 1 1 d . .
H10 H 0.0895 0.6142 0.6706 0.056 Uiso 1 1 calc R U
C11 C 0.4968(9) 0.5817(4) 0.60780(19) 0.0541(15) Uani 1 1 d . .
C12 C 0.5066(10) 0.5392(4) 0.55684(18) 0.0578(15) Uani 1 1 d . .
C13 C 0.6412(8) 0.4828(4) 0.54632(19) 0.0520(16) Uani 1 1 d . .
H13 H 0.7249 0.4674 0.5706 0.062 Uiso 1 1 calc R U
C14 C 0.6531(9) 0.4480(4) 0.4989(2) 0.0609(18) Uani 1 1 d . .
H14 H 0.7495 0.4118 0.4914 0.073 Uiso 1 1 calc R U
C15 C 0.5259(9) 0.4658(4) 0.46254(19) 0.0558(16) Uani 1 1 d . .
C16 C 0.3839(8) 0.5180(4) 0.4765(2) 0.0601(18) Uani 1 1 d . .
C17 C 0.3731(9) 0.5545(5) 0.5229(2) 0.069(2) Uani 1 1 d . .
H17 H 0.2753 0.5894 0.5310 0.083 Uiso 1 1 calc R U
C18 C 0.7644(7) 0.6678(3) 0.76936(18) 0.0358(12) Uani 1 1 d . .
C19 C 0.8233(7) 0.6312(3) 0.81801(18) 0.0388(13) Uani 1 1 d . .
C20 C 0.9878(8) 0.6548(4) 0.83744(18) 0.0570(15) Uani 1 1 d . .
H20 H 1.0633 0.6917 0.8199 0.068 Uiso 1 1 calc R U
C21 C 1.0421(8) 0.6233(4) 0.8838(2) 0.0602(18) Uani 1 1 d . .
C22 C 0.9361(8) 0.5682(4) 0.9109(2) 0.0531(17) Uani 1 1 d . .
C23 C 0.7715(8) 0.5433(4) 0.8912(2) 0.0539(16) Uani 1 1 d . .
H23 H 0.6982 0.5047 0.9082 0.065 Uiso 1 1 calc R U
C24 C 0.7145(8) 0.5771(4) 0.8445(2) 0.0512(16) Uani 1 1 d . .
H24 H 0.6013 0.5620 0.8319 0.061 Uiso 1 1 calc R U

loop_
_atom_site_aniso_label
_atom_site_aniso_U_11
_atom_site_aniso_U_22
_atom_site_aniso_U_33
_atom_site_aniso_U_23
_atom_site_aniso_U_13
_atom_site_aniso_U_12
Ni1 0.0399(3) 0.0506(4) 0.0272(3) 0.0022(3) 0.0007(3) 0.0034(4)
O1 0.061(2) 0.070(3) 0.033(2) -0.002(2) -0.0033(18) 0.015(3)
O2 0.061(2) 0.073(3) 0.030(2) -0.001(2) -0.0007(19) 0.021(2)
O3 0.0417(19) 0.049(3) 0.033(2) 0.0099(18) -0.0029(16) -0.0059(19)
O4 0.070(3) 0.077(3) 0.046(3) 0.022(2) -0.013(2) -0.030(3)
O5 0.084(4) 0.264(8) 0.109(5) -0.053(5) -0.024(4) 0.038(5)
O6 0.125(5) 0.191(6) 0.047(3) -0.020(4) -0.006(3) 0.069(5)
O7 0.095(4) 0.280(9) 0.125(5) 0.078(6) -0.031(4) -0.070(6)
O8 0.128(5) 0.194(6) 0.068(3) 0.034(4) -0.049(3) -0.080(5)
O9 0.067(3) 0.068(3) 0.052(3) 0.021(2) -0.006(2) -0.005(2)
N1 0.047(3) 0.051(3) 0.034(3) 0.003(2) 0.000(2) -0.003(2)
N2 0.045(3) 0.044(3) 0.042(3) 0.002(2) -0.005(2) 0.003(2)
N3 0.071(4) 0.173(6) 0.064(4) -0.035(4) -0.008(3) 0.029(5)
N4 0.085(4) 0.182(7) 0.073(4) 0.053(5) -0.030(4) -0.054(5)
C1 0.056(4) 0.062(5) 0.044(4) -0.011(3) -0.012(3) 0.021(3)
C2 0.077(4) 0.048(4) 0.032(3) 0.010(3) 0.004(3) 0.017(3)
C3 0.048(3) 0.078(5) 0.048(4) -0.012(4) -0.007(3) 0.011(4)
C4 0.065(3) 0.056(4) 0.039(3) 0.003(3) -0.002(3) 0.008(3)
C5 0.040(3) 0.049(4) 0.051(4) 0.008(3) 0.004(3) -0.004(3)
C6 0.039(3) 0.046(3) 0.037(3) -0.004(3) 0.000(3) 0.002(3)
C7 0.060(4) 0.064(5) 0.046(4) 0.016(3) -0.003(3) 0.002(4)
C8 0.037(3) 0.050(4) 0.059(3) 0.001(3) -0.008(3) 0.008(3)
C9 0.042(3) 0.053(4) 0.051(4) 0.014(3) -0.015(3) -0.011(3)
C10 0.047(3) 0.047(4) 0.047(4) 0.005(3) -0.005(3) 0.009(3)
C11 0.057(3) 0.077(4) 0.028(3) -0.010(3) 0.004(3) 0.015(4)
C12 0.066(4) 0.076(4) 0.032(3) -0.011(3) -0.002(4) 0.012(5)
C13 0.056(4) 0.072(5) 0.028(3) -0.003(3) -0.007(3) 0.013(3)
C14 0.070(4) 0.074(5) 0.039(4) -0.007(3) 0.002(3) 0.021(4)
C15 0.061(4) 0.077(4) 0.030(3) -0.014(3) 0.009(3) 0.007(4)
C16 0.049(4) 0.087(6) 0.044(4) -0.011(4) -0.011(3) 0.010(4)
C17 0.066(4) 0.106(6) 0.035(3) -0.019(4) -0.006(3) 0.025(4)
C18 0.047(3) 0.026(3) 0.034(3) -0.007(3) 0.001(2) -0.004(3)
C19 0.046(3) 0.044(4) 0.027(3) 0.001(3) 0.001(2) 0.004(3)
C20 0.051(3) 0.085(4) 0.035(3) 0.010(3) -0.001(3) -0.015(5)
C21 0.052(4) 0.089(5) 0.039(3) 0.012(3) -0.009(3) -0.011(3)
C22 0.053(4) 0.072(5) 0.034(3) 0.012(3) 0.000(3) 0.005(3)
C23 0.065(4) 0.059(4) 0.038(3) 0.009(3) -0.003(3) -0.015(4)
C24 0.061(4) 0.055(4) 0.037(3) 0.004(3) -0.015(3) -0.011(3)

loop_
_atom_type_symbol
_atom_type_description
_atom_type_scat_dispersion_real
_atom_type_scat_dispersion_imag
_atom_type_scat_source
C C 0.0033 0.0016 'International Tables Vol C Tables 4.2.6.8 and 6.1.1.4'
H H 0.0000 0.0000 'International Tables Vol C Tables 4.2.6.8 and 6.1.1.4'
N N 0.0061 0.0033 'International Tables Vol C Tables 4.2.6.8 and 6.1.1.4'
O O 0.0106 0.0060 'International Tables Vol C Tables 4.2.6.8 and 6.1.1.4'
Ni Ni 0.3393 1.1124 'International Tables Vol C Tables 4.2.6.8 and 6.1.1.4'

loop_
_geom_angle_atom_site_label_1
_geom_angle_atom_site_label_2
_geom_angle_atom_site_label_3
_geom_angle
_geom_angle_site_symmetry_3
O3 Ni1 N1 96.68(17) .
O3 Ni1 N2 88.09(16) .
N1 Ni1 N2 92.64(18) .
O3 Ni1 O1 163.32(16) .
N1 Ni1 O1 99.89(17) .
N2 Ni1 O1 89.18(17) .
O3 Ni1 O9 90.38(14) .
N1 Ni1 O9 89.31(18) .
N2 Ni1 O9 177.64(18) .
O1 Ni1 O9 91.78(15) .
O3 Ni1 O2 101.08(15) .
N1 Ni1 O2 162.20(16) .
N2 Ni1 O2 89.26(17) .
O1 Ni1 O2 62.42(15) .
O9 Ni1 O2 89.28(16) .
C11 O1 Ni1 88.6(3) .
C11 O2 Ni1 87.1(3) .
C18 O3 Ni1 131.4(3) .
Ni1 O9 H9A 108.9 .
Ni1 O9 H9B 109.6 .
H9A O9 H9B 109.5 .
C1 N1 C2 116.7(5) .
C1 N1 Ni1 123.9(4) .
C2 N1 Ni1 119.2(4) .
C9 N2 C10 116.3(5) .
C9 N2 Ni1 120.9(4) .
C10 N2 Ni1 122.8(4) .
O6 N3 O5 124.3(7) .
O6 N3 C16 119.5(6) .
O5 N3 C16 116.0(6) .
O8 N4 O7 119.0(7) .
O8 N4 C21 123.4(7) .
O7 N4 C21 115.7(6) .
N1 C1 C3 123.6(6) .
N1 C1 H1 118.2 .
C3 C1 H1 118.2 .
N1 C2 C4 123.4(5) .
N1 C2 H2 118.3 .
C4 C2 H2 118.3 .
C1 C3 C5 120.2(6) .
C1 C3 H3 119.9 .
C5 C3 H3 119.9 .
C2 C4 C5 120.0(5) .
C2 C4 H4 120.0 .
C5 C4 H4 120.0 .
C3 C5 C4 115.9(6) .
C3 C5 C6 122.3(5) 4_556
C4 C5 C6 121.8(5) 4_556
C7 C6 C8 119.9(6) .
C7 C6 C5 118.9(5) 4_546
C8 C6 C5 121.1(5) 4_546
C6 C7 C9 118.7(6) .
C6 C7 H7 120.6 .
C9 C7 H7 120.6 .
C6 C8 C10 117.6(5) .
C6 C8 H8 121.2 .
C10 C8 H8 121.2 .
N2 C9 C7 123.2(5) .
N2 C9 H9 118.4 .
C7 C9 H9 118.4 .
N2 C10 C8 124.3(5) .
N2 C10 H10 117.9 .
C8 C10 H10 117.9 .
O1 C11 O2 121.8(5) .
O1 C11 C12 118.9(5) .
O2 C11 C12 119.3(5) .
C13 C12 C17 120.0(5) .
C13 C12 C11 120.4(6) .
C17 C12 C11 119.5(6) .
C12 C13 C14 119.4(5) .
C12 C13 H13 120.3 .
C14 C13 H13 120.3 .
C15 C14 C13 122.0(6) .
C15 C14 H14 119.0 .
C13 C14 H14 119.0 .
C16 C15 C14 116.0(5) .
C16 C15 C22 126.7(5) 2_664
C14 C15 C22 117.1(5) 2_664
C17 C16 C15 122.5(6) .
C17 C16 N3 117.5(6) .
C15 C16 N3 119.9(5) .
C12 C17 C16 119.7(6) .
C12 C17 H17 120.2 .
C16 C17 H17 120.2 .
O4 C18 O3 126.1(5) .
O4 C18 C19 119.2(5) .
O3 C18 C19 114.7(5) .
C24 C19 C20 119.0(5) .
C24 C19 C18 121.7(5) .
C20 C19 C18 119.2(5) .
C19 C20 C21 119.8(6) .
C19 C20 H20 120.1 .
C21 C20 H20 120.1 .
C22 C21 C20 122.2(5) .
C22 C21 N4 121.2(5) .
C20 C21 N4 116.5(6) .
C21 C22 C23 118.2(5) .
C21 C22 C15 127.2(5) 2_665
C23 C22 C15 114.5(6) 2_665
C22 C23 C24 119.4(6) .
C22 C23 H23 120.3 .
C24 C23 H23 120.3 .
C19 C24 C23 121.2(5) .
C19 C24 H24 119.4 .
C23 C24 H24 119.4 .

loop_
_geom_bond_atom_site_label_1
_geom_bond_atom_site_label_2
_geom_bond_distance
_geom_bond_site_symmetry_2
Ni1 O3 2.021(3) .
Ni1 N1 2.055(5) .
Ni1 N2 2.075(5) .
Ni1 O1 2.116(3) .
Ni1 O9 2.116(4) .
Ni1 O2 2.142(4) .
O1 C11 1.257(7) .
O2 C11 1.268(6) .
O3 C18 1.260(6) .
O4 C18 1.213(6) .
O5 N3 1.263(8) .
O6 N3 1.223(7) .
O7 N4 1.231(7) .
O8 N4 1.166(6) .
O9 H9A 0.9600 .
O9 H9B 0.9600 .
N1 C1 1.330(7) .
N1 C2 1.341(6) .
N2 C9 1.335(7) .
N2 C10 1.346(6) .
N3 C16 1.473(8) .
N4 C21 1.474(8) .
C1 C3 1.356(8) .
C1 H1 0.9300 .
C2 C4 1.357(7) .
C2 H2 0.9300 .
C3 C5 1.393(8) .
C3 H3 0.9300 .
C4 C5 1.394(7) .
C4 H4 0.9300 .
C5 C6 1.490(7) 4_556
C6 C7 1.368(8) .
C6 C8 1.368(7) .
C6 C5 1.490(7) 4_546
C7 C9 1.402(8) .
C7 H7 0.9300 .
C8 C10 1.398(8) .
C8 H8 0.9300 .
C9 H9 0.9300 .
C10 H10 0.9300 .
C11 C12 1.528(7) .
C12 C13 1.357(8) .
C12 C17 1.364(8) .
C13 C14 1.393(7) .
C13 H13 0.9300 .
C14 C15 1.383(8) .
C14 H14 0.9300 .
C15 C16 1.379(8) .
C15 C22 1.517(7) 2_664
C16 C17 1.376(8) .
C17 H17 0.9300 .
C18 C19 1.495(7) .
C19 C24 1.367(7) .
C19 C20 1.370(7) .
C20 C21 1.401(7) .
C20 H20 0.9300 .
C21 C22 1.372(8) .
C22 C23 1.379(8) .
C22 C15 1.518(7) 2_665
C23 C24 1.429(7) .
C23 H23 0.9300 .
C24 H24 0.9300 .

loop_
_geom_torsion_atom_site_label_1
_geom_torsion_atom_site_label_2
_geom_torsion_atom_site_label_3
_geom_torsion_atom_site_label_4
_geom_torsion
_geom_torsion_site_symmetry_1
_geom_torsion_site_symmetry_4
C2 N1 C1 C3 1.8(9) . .
Ni1 N1 C1 C3 -172.9(5) . .
C1 N1 C2 C4 -4.0(9) . .
Ni1 N1 C2 C4 171.0(4) . .
N1 C1 C3 C5 2.2(10) . .
N1 C2 C4 C5 2.2(9) . .
C1 C3 C5 C4 -3.9(9) . .
C1 C3 C5 C6 174.6(6) . 4_556
C2 C4 C5 C3 1.8(8) . .
C2 C4 C5 C6 -176.7(5) . 4_556
C8 C6 C7 C9 0.8(9) . .
C5 C6 C7 C9 178.1(5) 4_546 .
C7 C6 C8 C10 -1.4(8) . .
C5 C6 C8 C10 -178.6(5) 4_546 .
C10 N2 C9 C7 -0.2(9) . .
Ni1 N2 C9 C7 -178.8(5) . .
C6 C7 C9 N2 0.0(10) . .
C9 N2 C10 C8 -0.5(8) . .
Ni1 N2 C10 C8 178.1(4) . .
C6 C8 C10 N2 1.3(8) . .
Ni1 O1 C11 O2 1.1(6) . .
Ni1 O1 C11 C12 -176.7(6) . .
Ni1 O2 C11 O1 -1.0(6) . .
Ni1 O2 C11 C12 176.7(6) . .
O1 C11 C12 C13 169.1(6) . .
O2 C11 C12 C13 -8.7(10) . .
O1 C11 C12 C17 -14.6(10) . .
O2 C11 C12 C17 167.5(6) . .
C17 C12 C13 C14 7.0(10) . .
C11 C12 C13 C14 -176.7(6) . .
C12 C13 C14 C15 -3.5(10) . .
C13 C14 C15 C16 -1.7(10) . .
C13 C14 C15 C22 173.8(6) . 2_664
C14 C15 C16 C17 3.5(11) . .
C22 C15 C16 C17 -171.5(7) 2_664 .
C14 C15 C16 N3 -179.7(6) . .
C22 C15 C16 N3 5.3(11) 2_664 .
O6 N3 C16 C17 144.6(8) . .
O5 N3 C16 C17 -30.3(11) . .
O6 N3 C16 C15 -32.3(12) . .
O5 N3 C16 C15 152.7(8) . .
C13 C12 C17 C16 -5.4(11) . .
C11 C12 C17 C16 178.4(7) . .
C15 C16 C17 C12 0.0(11) . .
N3 C16 C17 C12 -176.9(7) . .
Ni1 O3 C18 O4 2.4(8) . .
Ni1 O3 C18 C19 -176.4(3) . .
O4 C18 C19 C24 171.7(5) . .
O3 C18 C19 C24 -9.5(8) . .
O4 C18 C19 C20 -6.0(8) . .
O3 C18 C19 C20 172.9(5) . .
C24 C19 C20 C21 0.1(9) . .
C18 C19 C20 C21 177.9(5) . .
C19 C20 C21 C22 0.5(10) . .
C19 C20 C21 N4 -176.3(6) . .
O8 N4 C21 C22 -6.4(14) . .
O7 N4 C21 C22 157.7(9) . .
O8 N4 C21 C20 170.5(9) . .
O7 N4 C21 C20 -25.4(12) . .
C20 C21 C22 C23 0.4(11) . .
N4 C21 C22 C23 177.1(7) . .
C20 C21 C22 C15 -175.9(6) . 2_665
N4 C21 C22 C15 0.8(11) . 2_665
C21 C22 C23 C24 -1.8(10) . .
C15 C22 C23 C24 174.9(5) 2_665 .
C20 C19 C24 C23 -1.7(9) . .
C18 C19 C24 C23 -179.3(5) . .
C22 C23 C24 C19 2.5(9) . .

loop_
_platon_squeeze_void_nr
_platon_squeeze_void_average_x
_platon_squeeze_void_average_y
_platon_squeeze_void_average_z
_platon_squeeze_void_volume
_platon_squeeze_void_count_electrons
1 -0.254 0.204 0.000 473.5 155.3
2 -0.313 0.084 0.500 473.5 154.5
